data_7027895
loop_
_publ_author_name
'Zhao, Gang'
'Wang, Qi-Guang'
'Mak, Thomas C. W.'

_publ_section_title
;
 Optically active cyclopalladated derivatives of arylimines. Crystal
 structures of
 (+)-[{P&#xE010;d[p-MeOC6H3CH&#xE006;N&#xE011;CH2-(1S,2R,5S)C&#xE010;HCH2CH2C&#xE012;HC(Me)2C&#xE011;HC&#xE013;H2](\m-X)}2]
 (X&#x2005;=&#x2005;Cl or Br),
 (+)-[P&#xE010;d{p-MeOC6H3CH&#xE006;N&#xE011;CH2-(1S,2R,5S&#x200A;)-C&#xE010;HCH2CH2C&#xE012;HC(Me)2C&#xE011;HC&#xE013;H2}Cl(PPh3)]
 and
 (+)-[{P&#xE010;d[p-MeOC6H3CH&#xE006;N&#xE011;CH2-(1S,2R,5S)-C&#xE010;HCH2CH2C&#xE012;HC(Me)2C&#xE011;HC&#xE013;H2]Cl}2{Fe(\d5-C5H4PPh2)2}]
;
_journal_issue 7
_journal_name_full 'Journal of the Chemical Society, Dalton Transactions'
_journal_page_first 1241
_journal_paper_doi 10.1039/a708407b
_journal_year 1998
_chemical_formula_sum 'C36 H48 Br2 N2 O2 Pd2'
_chemical_formula_weight 913.38
_chemical_name_systematic
; 
 ? 
;
_space_group_IT_number 19
_symmetry_space_group_name_Hall 'P 2ac 2ab'
_symmetry_space_group_name_H-M 'P 21 21 21'
_atom_sites_solution_hydrogens geom
_atom_sites_solution_primary direct
_atom_sites_solution_secondary difmap
_audit_creation_method SHELXL
_cell_angle_alpha 90.00
_cell_angle_beta 90.00
_cell_angle_gamma 90.00
_cell_formula_units_Z 4
_cell_length_a 13.548(3)
_cell_length_b 24.965(5)
_cell_length_c 10.945(2)
_cell_measurement_temperature 293(2)
_cell_volume 3701.9(13)
_computing_structure_refinement 'SHELXL-93 (Sheldrick, 1993)'
_computing_structure_solution 'SHELXS-86 (Sheldrick, 1990)'
_diffrn_ambient_temperature 293(2)
_diffrn_radiation_monochromator graphite
_diffrn_radiation_source 'fine-focus sealed tube'
_diffrn_radiation_type MoK\a
_diffrn_radiation_wavelength 0.71073
_diffrn_reflns_av_R_equivalents 0.0651
_diffrn_reflns_av_sigmaI/netI 0.0667
_diffrn_reflns_limit_h_max 16
_diffrn_reflns_limit_h_min 0
_diffrn_reflns_limit_k_max 29
_diffrn_reflns_limit_k_min -30
_diffrn_reflns_limit_l_max 13
_diffrn_reflns_limit_l_min -13
_diffrn_reflns_number 10561
_diffrn_reflns_theta_max 25.61
_diffrn_reflns_theta_min 2.03
_exptl_absorpt_coefficient_mu 3.163
_exptl_crystal_density_diffrn 1.639
_exptl_crystal_F_000 1824
_refine_diff_density_max 0.870
_refine_diff_density_min -0.926
_refine_diff_density_rms 0.106
_refine_ls_abs_structure_details 'Flack H D (1983), Acta Cryst. A39, 876-881'
_refine_ls_abs_structure_Flack 0.48(2)
_refine_ls_extinction_coef 0.0133(7)
_refine_ls_extinction_expression Fc^*^=kFc[1+0.001xFc^2^\l^3^/sin(2\q)]^-1/4^
_refine_ls_extinction_method SHELXL
_refine_ls_goodness_of_fit_all 1.026
_refine_ls_goodness_of_fit_obs 1.036
_refine_ls_matrix_type full
_refine_ls_number_parameters 398
_refine_ls_number_reflns 6258
_refine_ls_number_restraints 0
_refine_ls_restrained_S_all 1.026
_refine_ls_restrained_S_obs 1.036
_refine_ls_R_factor_all 0.0640
_refine_ls_R_factor_obs 0.0607
_refine_ls_shift/esd_max 0.191
_refine_ls_shift/esd_mean 0.004
_refine_ls_structure_factor_coef Fsqd
_refine_ls_weighting_details 'w=1/[\s^2^(Fo^2^)+(0.1195P)^2^+1.6518P] where P=(Fo^2^+2Fc^2^)/3'
_refine_ls_weighting_scheme calc
_refine_ls_wR_factor_all 0.1740
_refine_ls_wR_factor_obs 0.1695
_reflns_number_observed 5820
_reflns_number_total 6258
_reflns_observed_criterion >2sigma(I)
_cod_data_source_file b708407sup1.cif
_cod_data_source_block zgb3
_cod_depositor_comments
;
The following automatic conversions were performed:

'_refine_ls_weighting_scheme' value 'calc
w=1/[\s^2^(Fo^2^)+(0.1195P)^2^+1.6518P] where P=(Fo^2^+2Fc^2^)/3' was
changed to 'calc'. New tag '_refine_ls_weighting_details' was
created. The value of the new tag was set to
'w=1/[\s^2^(Fo^2^)+(0.1195P)^2^+1.6518P] where P=(Fo^2^+2Fc^2^)/3'.

Automatic conversion script
Id: cif_fix_values 3143 2015-03-26 13:38:13Z robertas 
;
_cod_database_code 7027895

loop_
_symmetry_equiv_pos_as_xyz
'x, y, z'
'-x+1/2, -y, z+1/2'
'-x, y+1/2, -z+1/2'
'x+1/2, -y+1/2, -z'

loop_
_atom_site_aniso_label
_atom_site_aniso_U_11
_atom_site_aniso_U_22
_atom_site_aniso_U_33
_atom_site_aniso_U_23
_atom_site_aniso_U_13
_atom_site_aniso_U_12
Pd1 0.0660(3) 0.0917(3) 0.0513(3) -0.0004(2) -0.0008(2) -0.0050(2)
Pd2 0.0661(3) 0.0942(3) 0.0477(2) -0.0049(2) -0.0008(2) -0.0024(2)
Br1 0.0864(5) 0.0955(4) 0.0658(4) -0.0008(4) -0.0126(4) -0.0063(4)
Br2 0.0869(5) 0.1057(5) 0.0675(4) -0.0178(4) -0.0168(4) 0.0116(4)
O1 0.113(5) 0.105(4) 0.169(8) 0.000(5) -0.053(6) 0.015(4)
O2 0.107(5) 0.110(4) 0.123(6) -0.001(4) -0.024(5) 0.006(4)
N1 0.066(3) 0.104(4) 0.064(3) -0.007(3) 0.012(3) -0.014(3)
N2 0.072(3) 0.099(4) 0.056(3) -0.009(3) 0.017(3) -0.012(3)
C1 0.068(4) 0.090(5) 0.095(6) 0.002(4) -0.011(5) -0.001(3)
C2 0.066(4) 0.112(5) 0.051(4) 0.005(4) 0.001(3) -0.011(4)
C3 0.065(4) 0.121(6) 0.064(4) -0.004(4) -0.001(4) 0.007(4)
C4 0.081(5) 0.127(7) 0.077(5) 0.002(5) -0.021(5) 0.009(5)
C5 0.088(6) 0.131(7) 0.092(6) 0.015(6) -0.013(6) 0.016(6)
C6 0.082(5) 0.098(5) 0.115(8) 0.016(5) -0.008(6) 0.006(4)
C7 0.179(12) 0.141(9) 0.157(14) -0.008(9) -0.035(12) 0.057(9)
C8 0.066(4) 0.123(6) 0.065(4) -0.005(4) -0.008(4) -0.005(4)
C9 0.083(5) 0.099(5) 0.062(4) -0.004(4) -0.010(4) -0.023(4)
C10 0.072(4) 0.100(5) 0.069(4) -0.016(4) -0.001(4) 0.001(4)
C11 0.109(6) 0.089(4) 0.066(4) 0.005(4) 0.011(5) 0.005(5)
C12 0.094(5) 0.108(6) 0.073(5) 0.007(5) 0.002(5) -0.011(4)
C13 0.087(5) 0.119(6) 0.083(5) -0.021(5) -0.022(5) 0.019(5)
C14 0.098(7) 0.147(8) 0.099(7) -0.026(6) -0.021(6) 0.029(6)
C15 0.139(8) 0.109(6) 0.054(4) -0.009(4) -0.028(5) 0.018(6)
C16 0.136(8) 0.085(5) 0.072(5) -0.009(4) -0.008(5) 0.010(5)
C17 0.231(16) 0.117(7) 0.117(10) 0.005(7) -0.044(12) 0.042(10)
C18 0.117(7) 0.112(6) 0.097(7) -0.001(5) -0.014(6) -0.032(6)
C19 0.061(4) 0.100(5) 0.053(3) -0.010(3) -0.004(3) 0.000(3)
C20 0.065(4) 0.102(5) 0.063(4) -0.011(4) 0.005(4) 0.000(4)
C21 0.077(4) 0.119(6) 0.077(5) -0.011(4) -0.035(4) 0.005(4)
C22 0.084(5) 0.114(6) 0.096(6) 0.008(5) -0.019(5) 0.018(5)
C23 0.069(4) 0.100(5) 0.087(6) -0.013(4) 0.008(4) 0.000(4)
C24 0.068(4) 0.104(5) 0.066(4) 0.003(4) 0.004(4) 0.004(4)
C25 0.189(15) 0.119(9) 0.183(18) -0.010(10) -0.037(15) 0.023(10)
C26 0.071(4) 0.119(6) 0.062(4) -0.002(4) 0.003(4) -0.003(4)
C27 0.096(5) 0.101(5) 0.051(4) 0.003(3) 0.007(4) -0.027(4)
C28 0.079(4) 0.083(4) 0.060(4) 0.004(3) -0.003(4) -0.009(4)
C29 0.123(8) 0.082(5) 0.123(8) 0.015(5) 0.007(7) 0.003(5)
C30 0.138(9) 0.089(5) 0.137(10) -0.012(6) 0.023(9) -0.007(6)
C31 0.125(7) 0.096(5) 0.097(7) -0.019(5) 0.036(6) -0.023(5)
C32 0.098(6) 0.093(5) 0.074(5) -0.005(4) 0.028(5) -0.018(4)
C33 0.085(4) 0.074(4) 0.058(4) -0.003(3) 0.014(4) -0.012(3)
C34 0.117(7) 0.132(7) 0.060(5) -0.003(5) 0.003(5) -0.028(6)
C35 0.121(9) 0.217(14) 0.062(5) 0.011(7) 0.006(6) -0.007(9)
C36 0.125(8) 0.202(11) 0.068(5) -0.037(6) 0.011(6) -0.061(8)

loop_
_atom_site_label
_atom_site_type_symbol
_atom_site_fract_x
_atom_site_fract_y
_atom_site_fract_z
_atom_site_U_iso_or_equiv
_atom_site_thermal_displace_type
_atom_site_occupancy
_atom_site_calc_flag
_atom_site_refinement_flags
Pd1 Pd 0.91886(4) 0.17679(2) 0.38162(5) 0.06965(14) Uani 1 d .
Pd2 Pd 0.73282(4) 0.20435(2) 0.14646(5) 0.06930(14) Uani 1 d .
Br1 Br 0.81983(7) 0.12276(3) 0.23954(8) 0.0826(2) Uani 1 d .
Br2 Br 0.81529(7) 0.25778(3) 0.30452(8) 0.0867(2) Uani 1 d .
O1 O 1.0666(6) -0.0223(3) 0.3858(10) 0.129(3) Uani 1 d .
O2 O 0.6232(5) 0.4086(3) 0.0631(8) 0.113(2) Uani 1 d .
N1 N 1.0017(5) 0.2164(3) 0.5095(6) 0.078(2) Uani 1 d .
N2 N 0.6575(5) 0.1629(3) 0.0149(6) 0.076(2) Uani 1 d .
C1 C 1.0041(6) 0.0643(3) 0.3934(9) 0.084(2) Uani 1 d .
H1A H 0.9586(6) 0.0534(3) 0.3309(9) 0.080 Uiso 1 d R
C2 C 1.0033(6) 0.1171(3) 0.4347(7) 0.076(2) Uani 1 d .
C3 C 1.0695(6) 0.1314(4) 0.5249(8) 0.083(2) Uani 1 d .
C4 C 1.1349(7) 0.0930(4) 0.5757(9) 0.095(3) Uani 1 d .
H4A H 1.1811(7) 0.1041(4) 0.6371(9) 0.080 Uiso 1 d R
C5 C 1.1349(8) 0.0417(5) 0.5335(11) 0.104(3) Uani 1 d .
H5A H 1.1775(8) 0.0156(5) 0.5706(11) 0.080 Uiso 1 d R
C6 C 1.0711(7) 0.0274(4) 0.4415(11) 0.098(3) Uani 1 d .
C7 C 1.1359(12) -0.0597(5) 0.4113(17) 0.159(6) Uani 1 d .
H7A H 1.1224(12) -0.0922(5) 0.3674(17) 0.080 Uiso 1 d R
H7B H 1.2001(12) -0.0466(5) 0.3890(17) 0.080 Uiso 1 d R
H7C H 1.1342(12) -0.0667(5) 0.4975(17) 0.080 Uiso 1 d R
C8 C 1.0664(6) 0.1864(4) 0.5616(8) 0.085(2) Uani 1 d .
H8A H 1.1110(6) 0.2004(4) 0.6218(8) 0.080 Uiso 1 d R
C9 C 0.9859(6) 0.2711(3) 0.5466(8) 0.081(2) Uani 1 d .
H9A H 0.9777(6) 0.2932(3) 0.4757(8) 0.080 Uiso 1 d R
H9B H 1.0421(6) 0.2839(3) 0.5914(8) 0.080 Uiso 1 d R
C10 C 0.8942(6) 0.2750(3) 0.6266(8) 0.080(2) Uani 1 d .
H10A H 0.8488(6) 0.2488(3) 0.5956(8) 0.080 Uiso 1 d R
C11 C 0.9161(8) 0.2585(3) 0.7613(8) 0.088(2) Uani 1 d .
H11A H 0.9865(8) 0.2581(3) 0.7716(8) 0.080 Uiso 1 d R
H11B H 0.8931(8) 0.2226(3) 0.7734(8) 0.080 Uiso 1 d R
C12 C 0.8710(7) 0.2935(4) 0.8622(9) 0.092(2) Uani 1 d .
H12A H 0.9235(7) 0.3059(4) 0.9139(9) 0.080 Uiso 1 d R
H12B H 0.8278(7) 0.2719(4) 0.9112(9) 0.080 Uiso 1 d R
C13 C 0.8162(7) 0.3413(4) 0.8130(10) 0.097(3) Uani 1 d .
H13A H 0.7848(7) 0.3630(4) 0.8741(10) 0.080 Uiso 1 d R
C14 C 0.7487(8) 0.3239(5) 0.7043(10) 0.115(3) Uani 1 d .
H14A H 0.6960(8) 0.3481(5) 0.6846(10) 0.080 Uiso 1 d R
H14B H 0.7250(8) 0.2879(5) 0.7131(10) 0.080 Uiso 1 d R
C15 C 0.8406(8) 0.3286(4) 0.6230(8) 0.101(3) Uani 1 d .
H15A H 0.8269(8) 0.3416(4) 0.5422(8) 0.080 Uiso 1 d R
C16 C 0.8797(9) 0.3713(3) 0.7161(9) 0.098(3) Uani 1 d .
C17 C 0.8409(13) 0.4270(4) 0.6844(15) 0.155(6) Uani 1 d .
H17A H 0.8657(13) 0.4525(4) 0.7424(15) 0.080 Uiso 1 d R
H17B H 0.8600(13) 0.4376(4) 0.6035(15) 0.080 Uiso 1 d R
H17C H 0.7702(13) 0.4257(4) 0.6896(15) 0.080 Uiso 1 d R
C18 C 0.9903(9) 0.3765(4) 0.7362(11) 0.108(3) Uani 1 d .
H18A H 1.0042(9) 0.4045(4) 0.7940(11) 0.080 Uiso 1 d R
H18B H 1.0151(9) 0.3431(4) 0.7668(11) 0.080 Uiso 1 d R
H18C H 1.0217(9) 0.3847(4) 0.6598(11) 0.080 Uiso 1 d R
C19 C 0.6600(5) 0.2656(3) 0.0707(7) 0.071(2) Uani 1 d .
C20 C 0.5959(6) 0.2488(4) -0.0193(7) 0.076(2) Uani 1 d .
C21 C 0.5379(6) 0.2862(4) -0.0828(9) 0.091(3) Uani 1 d .
H21A H 0.4955(6) 0.2742(4) -0.1474(9) 0.080 Uiso 1 d R
C22 C 0.5434(7) 0.3399(4) -0.0556(11) 0.098(3) Uani 1 d .
H22A H 0.5031(7) 0.3655(4) -0.0982(11) 0.080 Uiso 1 d R
C23 C 0.6102(6) 0.3558(4) 0.0350(9) 0.085(2) Uani 1 d .
C24 C 0.6657(6) 0.3195(3) 0.0969(8) 0.079(2) Uani 1 d .
H24A H 0.7100(6) 0.3315(3) 0.1595(8) 0.080 Uiso 1 d R
C25 C 0.5743(14) 0.4485(5) -0.0044(19) 0.164(7) Uani 1 d .
H25A H 0.5926(14) 0.4833(5) 0.0250(19) 0.080 Uiso 1 d R
H25B H 0.5924(14) 0.4453(5) -0.0889(19) 0.080 Uiso 1 d R
H25C H 0.5043(14) 0.4438(5) 0.0039(19) 0.080 Uiso 1 d R
C26 C 0.5974(6) 0.1930(4) -0.0486(8) 0.084(2) Uani 1 d .
H26A H 0.5567(6) 0.1781(4) -0.1119(8) 0.080 Uiso 1 d R
C27 C 0.6701(7) 0.1063(3) -0.0131(7) 0.083(2) Uani 1 d .
H27A H 0.6130(7) 0.0940(3) -0.0569(7) 0.080 Uiso 1 d R
H27B H 0.6750(7) 0.0859(3) 0.0611(7) 0.080 Uiso 1 d R
C28 C 0.7606(6) 0.0971(3) -0.0918(7) 0.074(2) Uani 1 d .
H28A H 0.8144(6) 0.1121(3) -0.0460(7) 0.080 Uiso 1 d R
C29 C 0.7825(9) 0.0357(3) -0.1041(12) 0.109(3) Uani 1 d .
H29A H 0.7240(9) 0.0163(3) -0.0821(12) 0.080 Uiso 1 d R
H29B H 0.8331(9) 0.0266(3) -0.0464(12) 0.080 Uiso 1 d R
C30 C 0.8200(11) 0.0179(4) -0.2321(13) 0.122(4) Uani 1 d .
H30A H 0.7779(11) -0.0107(4) -0.2592(13) 0.080 Uiso 1 d R
H30B H 0.8860(11) 0.0040(4) -0.2271(13) 0.080 Uiso 1 d R
C31 C 0.8152(9) 0.0613(4) -0.3267(11) 0.106(3) Uani 1 d .
H31A H 0.8353(9) 0.0508(4) -0.4073(11) 0.080 Uiso 1 d R
C32 C 0.8622(7) 0.1116(3) -0.2805(8) 0.088(2) Uani 1 d .
H32A H 0.8796(7) 0.1368(3) -0.3431(8) 0.080 Uiso 1 d R
H32B H 0.9161(7) 0.1056(3) -0.2252(8) 0.080 Uiso 1 d R
C33 C 0.7626(6) 0.1237(3) -0.2173(7) 0.072(2) Uani 1 d .
H33A H 0.7444(6) 0.1608(3) -0.2158(7) 0.080 Uiso 1 d R
C34 C 0.7158(9) 0.0898(4) -0.3212(9) 0.103(3) Uani 1 d .
C35 C 0.7015(10) 0.1264(6) -0.4347(10) 0.133(5) Uani 1 d .
H35A H 0.6707(10) 0.1071(6) -0.5002(10) 0.080 Uiso 1 d R
H35B H 0.6602(10) 0.1559(6) -0.4112(10) 0.080 Uiso 1 d R
H35C H 0.7645(10) 0.1397(6) -0.4612(10) 0.080 Uiso 1 d R
C36 C 0.6233(9) 0.0593(5) -0.3026(11) 0.132(4) Uani 1 d .
H36A H 0.6305(9) 0.0355(5) -0.2343(11) 0.080 Uiso 1 d R
H36B H 0.5704(9) 0.0840(5) -0.2869(11) 0.080 Uiso 1 d R
H36C H 0.6086(9) 0.0389(5) -0.3748(11) 0.080 Uiso 1 d R

loop_
_atom_type_symbol
_atom_type_description
_atom_type_scat_dispersion_real
_atom_type_scat_dispersion_imag
_atom_type_scat_source
C C 0.0033 0.0016 'International Tables Vol C Tables 4.2.6.8 and 6.1.1.4'
H H 0.0000 0.0000 'International Tables Vol C Tables 4.2.6.8 and 6.1.1.4'
N N 0.0061 0.0033 'International Tables Vol C Tables 4.2.6.8 and 6.1.1.4'
O O 0.0106 0.0060 'International Tables Vol C Tables 4.2.6.8 and 6.1.1.4'
Br Br -0.2901 2.4595 'International Tables Vol C Tables 4.2.6.8 and 6.1.1.4'
Pd Pd -0.9988 1.0072 'International Tables Vol C Tables 4.2.6.8 and 6.1.1.4'

loop_
_geom_angle_atom_site_label_1
_geom_angle_atom_site_label_2
_geom_angle_atom_site_label_3
_geom_angle
C2 Pd1 N1 81.1(3)
C2 Pd1 Br1 95.1(2)
N1 Pd1 Br1 175.2(2)
C2 Pd1 Br2 176.9(2)
N1 Pd1 Br2 98.2(2)
Br1 Pd1 Br2 85.81(3)
C19 Pd2 N2 81.3(3)
C19 Pd2 Br2 95.8(2)
N2 Pd2 Br2 176.7(2)
C19 Pd2 Br1 177.3(2)
N2 Pd2 Br1 96.2(2)
Br2 Pd2 Br1 86.70(3)
Pd1 Br1 Pd2 93.81(3)
Pd2 Br2 Pd1 92.97(3)
C7 O1 C6 119.8(10)
C23 O2 C25 120.4(10)
C8 N1 C9 121.8(7)
C8 N1 Pd1 113.4(6)
C9 N1 Pd1 124.7(5)
C26 N2 C27 121.2(7)
C26 N2 Pd2 113.2(6)
C27 N2 Pd2 125.5(5)
C2 C1 C6 120.4(9)
C3 C2 C1 118.2(8)
C3 C2 Pd1 113.1(6)
C1 C2 Pd1 128.7(6)
C2 C3 C4 120.7(9)
C2 C3 C8 115.4(8)
C4 C3 C8 123.9(8)
C5 C4 C3 120.2(9)
C4 C5 C6 119.5(9)
C5 C6 O1 125.7(9)
C5 C6 C1 120.9(10)
O1 C6 C1 113.4(9)
N1 C8 C3 117.0(8)
N1 C9 C10 110.1(6)
C15 C10 C9 115.5(8)
C15 C10 C11 110.3(7)
C9 C10 C11 111.8(7)
C12 C11 C10 117.1(7)
C13 C12 C11 112.9(8)
C12 C13 C16 110.6(8)
C12 C13 C14 109.9(8)
C16 C13 C14 86.5(8)
C15 C14 C13 86.9(8)
C10 C15 C14 107.7(8)
C10 C15 C16 114.8(8)
C14 C15 C16 87.1(8)
C18 C16 C17 107.1(10)
C18 C16 C13 119.2(9)
C17 C16 C13 113.7(10)
C18 C16 C15 119.0(9)
C17 C16 C15 110.8(9)
C13 C16 C15 85.9(7)
C24 C19 C20 118.7(7)
C24 C19 Pd2 129.3(6)
C20 C19 Pd2 112.0(6)
C19 C20 C21 120.2(8)
C19 C20 C26 116.6(8)
C21 C20 C26 123.0(8)
C22 C21 C20 120.8(8)
C21 C22 C23 117.6(9)
C24 C23 O2 117.4(9)
C24 C23 C22 121.5(9)
O2 C23 C22 121.1(9)
C23 C24 C19 121.1(8)
N2 C26 C20 116.6(8)
N2 C27 C28 111.1(6)
C27 C28 C33 117.4(7)
C27 C28 C29 110.4(7)
C33 C28 C29 110.1(7)
C28 C29 C30 114.8(9)
C31 C30 C29 113.6(8)
C30 C31 C32 110.8(10)
C30 C31 C34 110.4(10)
C32 C31 C34 88.4(7)
C31 C32 C33 86.7(7)
C28 C33 C32 109.5(7)
C28 C33 C34 114.6(6)
C32 C33 C34 85.6(7)
C36 C34 C31 120.9(10)
C36 C34 C35 107.8(10)
C31 C34 C35 110.7(9)
C36 C34 C33 121.7(9)
C31 C34 C33 85.5(8)
C35 C34 C33 108.5(8)

loop_
_geom_bond_atom_site_label_1
_geom_bond_atom_site_label_2
_geom_bond_distance
Pd1 C2 1.967(8)
Pd1 N1 2.048(7)
Pd1 Br1 2.4572(10)
Pd1 Br2 2.6018(11)
Pd2 C19 1.999(8)
Pd2 N2 2.045(7)
Pd2 Br2 2.4538(10)
Pd2 Br1 2.5644(11)
O1 C7 1.353(14)
O1 C6 1.384(13)
O2 C23 1.365(11)
O2 C25 1.41(2)
N1 C8 1.285(11)
N1 C9 1.441(10)
N2 C26 1.308(11)
N2 C27 1.457(11)
C1 C2 1.392(12)
C1 C6 1.396(12)
C2 C3 1.381(12)
C3 C4 1.419(13)
C3 C8 1.432(13)
C4 C5 1.360(15)
C5 C6 1.37(2)
C9 C10 1.524(12)
C10 C15 1.523(12)
C10 C11 1.559(12)
C11 C12 1.534(12)
C12 C13 1.506(13)
C13 C16 1.56(2)
C13 C14 1.562(14)
C14 C15 1.53(2)
C15 C16 1.567(13)
C16 C18 1.52(2)
C16 C17 1.526(14)
C19 C24 1.378(11)
C19 C20 1.379(11)
C20 C21 1.405(12)
C20 C26 1.430(13)
C21 C22 1.375(13)
C22 C23 1.400(14)
C23 C24 1.358(12)
C27 C28 1.516(12)
C28 C33 1.525(10)
C28 C29 1.568(11)
C29 C30 1.56(2)
C30 C31 1.50(2)
C31 C32 1.495(13)
C31 C34 1.52(2)
C32 C33 1.547(12)
C33 C34 1.552(12)
C34 C36 1.481(15)
C34 C35 1.55(2)
